data_1517293
loop_
_publ_author_name
'Jennifer, Samson Jegan'
'Muthiah, Packianathan Thomas'

_publ_section_title
;
 Synthesis, crystal structures and supramolecular architectures of square
 pyramidal Cu(II) complexes containing aromatic chelating N,N'-donor
 ligands
;
_journal_issue 1
_journal_name_full 'Chemistry Central Journal'
_journal_page_first 42
_journal_paper_doi 10.1186/1752-153X-8-42
_journal_volume 8
_journal_year 2014
_chemical_formula_moiety 'C25 H18 Cl Cu N4 O2 S, Cl O4'
_chemical_formula_sum 'C25 H18 Cl2 Cu N4 O6 S'
_chemical_formula_weight 636.95
_chemical_name_systematic
;
 ?
;
_space_group_IT_number 2
_symmetry_cell_setting triclinic
_symmetry_space_group_name_Hall '-P 1'
_symmetry_space_group_name_H-M 'P -1'
_atom_sites_solution_hydrogens geom
_atom_sites_solution_primary direct
_atom_sites_solution_secondary difmap
_audit_creation_method SHELXL-97
_cell_angle_alpha 111.9480(10)
_cell_angle_beta 116.6730(10)
_cell_angle_gamma 97.6060(10)
_cell_formula_units_Z 4
_cell_length_a 14.9443(2)
_cell_length_b 15.1728(2)
_cell_length_c 15.3055(2)
_cell_measurement_reflns_used 5546
_cell_measurement_temperature 296(2)
_cell_measurement_theta_max 23.7
_cell_measurement_theta_min 1
_cell_volume 2681.16(8)
_computing_cell_refinement 'SAINT (Bruker, 2008)'
_computing_data_collection 'APEX2 (Bruker, 2008)'
_computing_data_reduction SAINT
_computing_molecular_graphics 'PLATON (Spek, 2009)'
_computing_publication_material PLATON
_computing_structure_refinement 'SHELXL97 (Sheldrick, 2008)'
_computing_structure_solution 'SHELXS97 (Sheldrick, 2008)'
_diffrn_ambient_temperature 296(2)
_diffrn_measured_fraction_theta_full 0.996
_diffrn_measured_fraction_theta_max 0.996
_diffrn_measurement_device_type 'Bruker SMART APEXII CCD area-detector'
_diffrn_measurement_method '\f and \w scans'
_diffrn_radiation_monochromator graphite
_diffrn_radiation_source 'fine-focus sealed tube'
_diffrn_radiation_type MoK\a
_diffrn_radiation_wavelength 0.71073
_diffrn_reflns_av_R_equivalents 0.0476
_diffrn_reflns_av_sigmaI/netI 0.0402
_diffrn_reflns_limit_h_max 16
_diffrn_reflns_limit_h_min -16
_diffrn_reflns_limit_k_max 16
_diffrn_reflns_limit_k_min -16
_diffrn_reflns_limit_l_max 16
_diffrn_reflns_limit_l_min -16
_diffrn_reflns_number 39616
_diffrn_reflns_theta_full 23.27
_diffrn_reflns_theta_max 23.27
_diffrn_reflns_theta_min 1.55
_exptl_absorpt_coefficient_mu 1.140
_exptl_absorpt_correction_T_max 0.9788
_exptl_absorpt_correction_T_min 0.9582
_exptl_absorpt_correction_type multi-scan
_exptl_absorpt_process_details '(SADABS; Bruker, 2008)'
_exptl_crystal_colour blue
_exptl_crystal_density_diffrn 1.578
_exptl_crystal_density_method 'not measured'
_exptl_crystal_description plate
_exptl_crystal_F_000 1292.0
_exptl_crystal_size_max 0.08
_exptl_crystal_size_mid 0.05
_exptl_crystal_size_min 0.04
_refine_diff_density_max 2.175
_refine_diff_density_min -0.479
_refine_diff_density_rms 0.097
_refine_ls_extinction_method none
_refine_ls_goodness_of_fit_ref 1.045
_refine_ls_hydrogen_treatment constr
_refine_ls_matrix_type full
_refine_ls_number_parameters 703
_refine_ls_number_reflns 7676
_refine_ls_number_restraints 0
_refine_ls_restrained_S_all 1.045
_refine_ls_R_factor_all 0.0885
_refine_ls_R_factor_gt 0.0644
_refine_ls_shift/su_max 0.002
_refine_ls_shift/su_mean 0.000
_refine_ls_structure_factor_coef Fsqd
_refine_ls_weighting_details 'calc w=1/[\s^2^(Fo^2^)+(0.1264P)^2^+5.1934P] where P=(Fo^2^+2Fc^2^)/3'
_refine_ls_weighting_scheme calc
_refine_ls_wR_factor_gt 0.1942
_refine_ls_wR_factor_ref 0.2156
_reflns_number_gt 5546
_reflns_number_total 7676
_reflns_threshold_expression >2sigma(I)
_cod_data_source_file 2000794408128511_add4.cif
_cod_data_source_block shelxl
_cod_original_cell_volume 2681.17(8)
_cod_original_sg_symbol_H-M 'P -1 '
_cod_original_formula_sum 'C25 H18 Cl2 Cu N4 O6 S '
_cod_database_code 1517293

loop_
_symmetry_equiv_pos_as_xyz
'x, y, z'
'-x, -y, -z'

loop_
_atom_site_label
_atom_site_type_symbol
_atom_site_fract_x
_atom_site_fract_y
_atom_site_fract_z
_atom_site_U_iso_or_equiv
_atom_site_adp_type
_atom_site_occupancy
_atom_site_symmetry_multiplicity
_atom_site_calc_flag
_atom_site_refinement_flags
Cu1 Cu 0.50846(6) 0.54840(6) 0.29359(7) 0.0452(3) Uani 1 1 d .
Cu2 Cu 0.02105(6) 0.02753(6) 0.78345(7) 0.0510(3) Uani 1 1 d .
S3 S 0.87289(15) 0.58542(15) 0.39037(16) 0.0594(5) Uani 1 1 d .
Cl4 Cl 0.68064(19) 0.13986(15) 0.5306(2) 0.0767(6) Uani 1 1 d .
Cl3 Cl 0.34099(18) 0.77930(19) 0.8869(2) 0.0819(6) Uani 1 1 d .
N8 N -0.0552(4) -0.0684(4) 0.6033(5) 0.0486(13) Uani 1 1 d .
N4 N 0.3864(4) 0.5329(4) 0.3196(4) 0.0414(12) Uani 1 1 d .
N2 N 0.4312(4) 0.4751(4) 0.1133(5) 0.0468(13) Uani 1 1 d .
N3 N 0.5159(4) 0.4319(4) 0.3242(4) 0.0447(12) Uani 1 1 d .
N6 N -0.1091(4) 0.0194(4) 0.7896(5) 0.0534(14) Uani 1 1 d .
N1 N 0.4918(4) 0.6653(4) 0.2647(5) 0.0530(14) Uani 1 1 d .
N7 N 0.1492(5) 0.0209(4) 0.7736(5) 0.0569(15) Uani 1 1 d .
N5 N 0.0264(4) -0.0698(4) 0.8486(4) 0.0497(13) Uani 1 1 d .
C6 C 0.4439(5) 0.4006(5) 0.3466(5) 0.0454(15) Uani 1 1 d .
C36 C 0.0181(5) -0.0839(5) 0.5764(6) 0.0501(17) Uani 1 1 d .
C5 C 0.3672(5) 0.4550(5) 0.3385(5) 0.0429(14) Uani 1 1 d .
C20 C 0.5249(6) 0.7607(6) 0.3481(7) 0.068(2) Uani 1 1 d .
H20 H 0.5561 0.7724 0.4213 0.082 Uiso 1 1 calc R
C26 C -0.0585(6) -0.0956(5) 0.8560(5) 0.0523(17) Uani 1 1 d .
C11 C 0.4028(5) 0.3777(5) 0.0383(6) 0.0524(17) Uani 1 1 d .
H11 H 0.4152 0.3314 0.0645 0.063 Uiso 1 1 calc R
C8 C 0.5191(6) 0.2811(6) 0.3818(6) 0.064(2) Uani 1 1 d .
H8 H 0.5210 0.2305 0.4022 0.076 Uiso 1 1 calc R
C14 C 0.3628(6) 0.5065(7) -0.0424(7) 0.065(2) Uani 1 1 d .
H14 H 0.3481 0.5516 -0.0699 0.078 Uiso 1 1 calc R
C10 C 0.5868(6) 0.3869(6) 0.3285(6) 0.0612(19) Uani 1 1 d .
H10 H 0.6354 0.4075 0.3115 0.073 Uiso 1 1 calc R
C12 C 0.3570(6) 0.3427(6) -0.0736(6) 0.0594(18) Uani 1 1 d .
H12 H 0.3390 0.2745 -0.1218 0.071 Uiso 1 1 calc R
C1 C 0.3209(5) 0.5860(5) 0.3126(6) 0.0512(16) Uani 1 1 d .
H1 H 0.3347 0.6411 0.3013 0.061 Uiso 1 1 calc R
C15 C 0.4110(5) 0.5407(5) 0.0735(6) 0.0502(17) Uani 1 1 d .
C25 C -0.1358(5) -0.0456(5) 0.8221(6) 0.0521(17) Uani 1 1 d .
C16 C 0.4454(5) 0.6465(5) 0.1579(7) 0.0543(18) Uani 1 1 d .
C39 C -0.1898(6) -0.1515(5) 0.4085(6) 0.0619(19) Uani 1 1 d .
H39 H -0.2618 -0.1749 0.3520 0.074 Uiso 1 1 calc R
C3 C 0.2130(6) 0.4813(6) 0.3370(7) 0.065(2) Uani 1 1 d .
H3 H 0.1534 0.4622 0.3404 0.078 Uiso 1 1 calc R
C7 C 0.4440(6) 0.3254(5) 0.3763(6) 0.0572(18) Uani 1 1 d .
H7 H 0.3943 0.3051 0.3923 0.069 Uiso 1 1 calc R
C35 C 0.1305(6) -0.0410(5) 0.6726(6) 0.0537(17) Uani 1 1 d .
C27 C -0.0714(7) -0.1643(6) 0.8924(7) 0.068(2) Uani 1 1 d .
H27 H -0.1303 -0.1811 0.8976 0.082 Uiso 1 1 calc R
C38 C -0.1160(7) -0.1652(6) 0.3827(7) 0.069(2) Uani 1 1 d .
H38 H -0.1366 -0.1965 0.3081 0.082 Uiso 1 1 calc R
C40 C -0.1579(6) -0.1026(5) 0.5195(6) 0.0562(18) Uani 1 1 d .
H40 H -0.2093 -0.0931 0.5368 0.067 Uiso 1 1 calc R
C21 C -0.1752(7) 0.0673(7) 0.7570(7) 0.073(2) Uani 1 1 d .
H21 H -0.1564 0.1128 0.7354 0.088 Uiso 1 1 calc R
C4 C 0.2805(6) 0.4278(5) 0.3475(6) 0.0563(18) Uani 1 1 d .
H4 H 0.2684 0.3736 0.3605 0.068 Uiso 1 1 calc R
C34 C 0.2154(7) -0.0607(7) 0.6613(8) 0.078(2) Uani 1 1 d .
H34 H 0.2018 -0.1061 0.5920 0.094 Uiso 1 1 calc R
C37 C -0.0104(7) -0.1332(5) 0.4659(7) 0.062(2) Uani 1 1 d .
H37 H 0.0408 -0.1443 0.4487 0.074 Uiso 1 1 calc R
C9 C 0.5916(6) 0.3112(6) 0.3572(7) 0.064(2) Uani 1 1 d .
H9 H 0.6424 0.2812 0.3598 0.076 Uiso 1 1 calc R
C2 C 0.2334(6) 0.5626(6) 0.3215(6) 0.063(2) Uani 1 1 d .
H2 H 0.1899 0.6014 0.3170 0.075 Uiso 1 1 calc R
C31 C 0.2514(6) 0.0676(6) 0.8635(7) 0.072(2) Uani 1 1 d .
H31 H 0.2644 0.1108 0.9333 0.086 Uiso 1 1 calc R
C30 C 0.1006(6) -0.1136(6) 0.8768(6) 0.0607(19) Uani 1 1 d .
H30 H 0.1592 -0.0966 0.8712 0.073 Uiso 1 1 calc R
C17 C 0.4324(7) 0.7245(7) 0.1328(9) 0.078(2) Uani 1 1 d .
H17 H 0.4004 0.7111 0.0589 0.094 Uiso 1 1 calc R
C13 C 0.3381(6) 0.4078(7) -0.1133(7) 0.067(2) Uani 1 1 d .
H13 H 0.3082 0.3853 -0.1893 0.080 Uiso 1 1 calc R
C29 C 0.0917(7) -0.1819(6) 0.9132(7) 0.071(2) Uani 1 1 d .
H29 H 0.1439 -0.2107 0.9325 0.085 Uiso 1 1 calc R
C24 C -0.2297(7) -0.0621(7) 0.8212(8) 0.075(2) Uani 1 1 d .
H24 H -0.2466 -0.1065 0.8448 0.090 Uiso 1 1 calc R
C28 C 0.0064(8) -0.2076(7) 0.9210(7) 0.080(2) Uani 1 1 d .
H28 H -0.0003 -0.2542 0.9455 0.095 Uiso 1 1 calc R
C22 C -0.2691(7) 0.0531(8) 0.7536(9) 0.093(3) Uani 1 1 d .
H22 H -0.3130 0.0880 0.7298 0.111 Uiso 1 1 calc R
C18 C 0.4665(8) 0.8204(8) 0.2161(11) 0.089(3) Uani 1 1 d .
H18 H 0.4586 0.8729 0.1994 0.107 Uiso 1 1 calc R
C19 C 0.5140(7) 0.8408(6) 0.3280(11) 0.092(3) Uani 1 1 d .
H19 H 0.5371 0.9060 0.3860 0.110 Uiso 1 1 calc R
C23 C -0.2982(7) -0.0133(8) 0.7857(9) 0.089(3) Uani 1 1 d .
H23 H -0.3621 -0.0248 0.7834 0.106 Uiso 1 1 calc R
C32 C 0.3370(7) 0.0532(8) 0.8549(10) 0.091(3) Uani 1 1 d .
H32 H 0.4069 0.0876 0.9174 0.110 Uiso 1 1 calc R
C33 C 0.3169(7) -0.0127(8) 0.7526(11) 0.090(3) Uani 1 1 d .
H33 H 0.3735 -0.0246 0.7457 0.109 Uiso 1 1 calc R
C43 C 0.0472(5) 0.3639(4) 0.8177(5) 0.0431(15) Uani 1 1 d .
H43 H 0.0109 0.3193 0.7412 0.052 Uiso 1 1 calc R
C42 C 0.0904(6) 0.3360(5) 0.8987(6) 0.0585(19) Uani 1 1 d .
C44 C 0.0652(8) 0.4715(7) 0.8664(8) 0.085(3) Uani 1 1 d .
H44 H 0.0417 0.5048 0.8251 0.102 Uiso 1 1 calc R
C41 C 0.0900(7) 0.2333(6) 0.8841(8) 0.062(2) Uani 1 1 d .
C45 C 0.1194(7) 0.5169(6) 0.9774(9) 0.082(3) Uani 1 1 d .
S1 S 0.15213(17) 0.43634(16) 1.02920(18) 0.0744(6) Uani 1 1 d .
Cl1 Cl 0.1558(2) 0.64373(19) 1.0680(3) 0.1162(10) Uani 1 1 d .
O1 O 0.0342(4) 0.1597(4) 0.7838(4) 0.0639(13) Uani 1 1 d .
O2 O 0.1410(5) 0.2240(4) 0.9697(5) 0.0793(16) Uani 1 1 d .
C47 C 0.8380(5) 0.6465(5) 0.4830(5) 0.0435(15) Uani 1 1 d .
C48 C 0.9226(5) 0.6949(5) 0.5898(6) 0.0572(18) Uani 1 1 d .
H48 H 0.9178 0.7316 0.6507 0.069 Uiso 1 1 calc R
C49 C 1.0189(6) 0.6849(6) 0.6010(7) 0.065(2) Uani 1 1 d .
H49 H 1.0846 0.7133 0.6687 0.078 Uiso 1 1 calc R
C46 C 0.7247(5) 0.6406(5) 0.4414(6) 0.0487(16) Uani 1 1 d .
C50 C 1.0019(5) 0.6281(6) 0.4993(7) 0.0599(19) Uani 1 1 d .
O3 O 0.6594(3) 0.5850(4) 0.3347(4) 0.0541(11) Uani 1 1 d .
O4 O 0.7002(4) 0.6857(4) 0.5076(4) 0.0619(13) Uani 1 1 d .
Cl2 Cl 1.09871(19) 0.5995(2) 0.4737(2) 0.1026(8) Uani 1 1 d .
O6 O 0.3596(8) 0.8570(7) 0.9865(7) 0.144(3) Uani 1 1 d .
O8 O 0.4282(7) 0.7548(9) 0.9073(7) 0.185(5) Uani 1 1 d .
O7 O 0.2912(9) 0.7950(9) 0.7991(9) 0.177(4) Uani 1 1 d .
O5 O 0.2643(10) 0.6925(9) 0.8580(11) 0.214(6) Uani 1 1 d .
O10 O 0.7193(6) 0.0585(5) 0.5222(5) 0.104(2) Uani 1 1 d .
O9 O 0.7240(7) 0.2056(5) 0.5036(8) 0.130(3) Uani 1 1 d .
O11 O 0.6984(10) 0.1953(6) 0.6378(8) 0.160(4) Uani 1 1 d .
O12 O 0.5720(8) 0.1020(8) 0.4547(12) 0.235(7) Uani 1 1 d .

loop_
_atom_site_aniso_label
_atom_site_aniso_U_11
_atom_site_aniso_U_22
_atom_site_aniso_U_33
_atom_site_aniso_U_23
_atom_site_aniso_U_13
_atom_site_aniso_U_12
Cu1 0.0417(5) 0.0475(5) 0.0522(5) 0.0284(4) 0.0256(4) 0.0195(4)
Cu2 0.0536(5) 0.0535(5) 0.0545(5) 0.0285(4) 0.0336(4) 0.0201(4)
S3 0.0535(10) 0.0729(12) 0.0548(11) 0.0280(10) 0.0333(9) 0.0261(9)
Cl4 0.0956(16) 0.0607(12) 0.0923(16) 0.0434(12) 0.0552(14) 0.0447(11)
Cl3 0.0707(14) 0.0927(16) 0.0802(16) 0.0518(14) 0.0296(12) 0.0374(12)
N8 0.060(4) 0.044(3) 0.060(4) 0.031(3) 0.040(3) 0.027(3)
N4 0.038(3) 0.042(3) 0.038(3) 0.017(2) 0.018(2) 0.016(2)
N2 0.041(3) 0.053(3) 0.056(3) 0.035(3) 0.027(3) 0.021(3)
N3 0.041(3) 0.049(3) 0.052(3) 0.028(3) 0.026(3) 0.023(2)
N6 0.060(4) 0.061(4) 0.053(3) 0.032(3) 0.035(3) 0.027(3)
N1 0.046(3) 0.045(3) 0.066(4) 0.027(3) 0.029(3) 0.014(3)
N7 0.057(4) 0.054(3) 0.068(4) 0.031(3) 0.038(3) 0.021(3)
N5 0.052(3) 0.052(3) 0.045(3) 0.022(3) 0.027(3) 0.018(3)
C6 0.044(4) 0.050(4) 0.035(3) 0.020(3) 0.016(3) 0.017(3)
C36 0.061(4) 0.037(3) 0.069(5) 0.032(3) 0.042(4) 0.022(3)
C5 0.039(3) 0.047(4) 0.034(3) 0.017(3) 0.017(3) 0.014(3)
C20 0.062(5) 0.053(5) 0.087(6) 0.033(4) 0.040(4) 0.020(4)
C26 0.061(4) 0.048(4) 0.039(4) 0.016(3) 0.027(3) 0.014(3)
C11 0.053(4) 0.049(4) 0.057(5) 0.028(4) 0.031(4) 0.018(3)
C8 0.072(5) 0.067(5) 0.070(5) 0.046(4) 0.037(4) 0.038(4)
C14 0.049(4) 0.097(6) 0.066(5) 0.060(5) 0.027(4) 0.027(4)
C10 0.056(4) 0.070(5) 0.075(5) 0.041(4) 0.039(4) 0.036(4)
C12 0.063(5) 0.059(4) 0.049(5) 0.024(4) 0.029(4) 0.018(4)
C1 0.051(4) 0.049(4) 0.057(4) 0.027(3) 0.030(4) 0.023(3)
C15 0.038(3) 0.066(4) 0.063(5) 0.041(4) 0.029(3) 0.024(3)
C25 0.055(4) 0.052(4) 0.051(4) 0.022(3) 0.033(4) 0.015(3)
C16 0.049(4) 0.065(5) 0.085(6) 0.054(4) 0.046(4) 0.032(3)
C39 0.069(5) 0.058(4) 0.053(5) 0.028(4) 0.030(4) 0.016(4)
C3 0.063(5) 0.066(5) 0.088(6) 0.039(4) 0.056(5) 0.030(4)
C7 0.063(4) 0.061(4) 0.062(5) 0.039(4) 0.036(4) 0.028(4)
C35 0.062(4) 0.051(4) 0.077(5) 0.039(4) 0.050(4) 0.027(3)
C27 0.083(5) 0.072(5) 0.071(5) 0.042(4) 0.050(5) 0.029(4)
C38 0.091(6) 0.057(5) 0.057(5) 0.025(4) 0.043(5) 0.020(4)
C40 0.055(4) 0.057(4) 0.064(5) 0.032(4) 0.035(4) 0.022(3)
C21 0.073(5) 0.094(6) 0.086(6) 0.060(5) 0.052(5) 0.044(5)
C4 0.060(4) 0.057(4) 0.061(5) 0.030(4) 0.037(4) 0.024(4)
C34 0.084(6) 0.075(6) 0.099(7) 0.042(5) 0.064(6) 0.039(5)
C37 0.087(6) 0.053(4) 0.071(5) 0.028(4) 0.061(5) 0.031(4)
C9 0.062(5) 0.070(5) 0.079(5) 0.047(4) 0.040(4) 0.042(4)
C2 0.054(4) 0.062(5) 0.074(5) 0.028(4) 0.038(4) 0.030(4)
C31 0.050(5) 0.079(5) 0.075(6) 0.039(5) 0.028(4) 0.014(4)
C30 0.064(5) 0.065(5) 0.059(5) 0.030(4) 0.037(4) 0.030(4)
C17 0.106(7) 0.079(6) 0.114(7) 0.070(6) 0.081(6) 0.058(5)
C13 0.059(5) 0.080(6) 0.049(4) 0.029(4) 0.026(4) 0.013(4)
C29 0.094(6) 0.068(5) 0.073(6) 0.045(5) 0.049(5) 0.042(5)
C24 0.081(6) 0.080(6) 0.094(6) 0.050(5) 0.063(5) 0.031(5)
C28 0.113(7) 0.076(6) 0.077(6) 0.054(5) 0.055(6) 0.043(5)
C22 0.077(6) 0.128(8) 0.127(8) 0.084(7) 0.070(6) 0.063(6)
C18 0.109(7) 0.081(7) 0.143(10) 0.080(7) 0.091(8) 0.057(6)
C19 0.080(6) 0.047(5) 0.163(11) 0.044(6) 0.082(7) 0.027(4)
C23 0.076(6) 0.106(7) 0.114(8) 0.062(6) 0.063(6) 0.045(5)
C32 0.058(5) 0.098(7) 0.112(8) 0.059(7) 0.037(6) 0.020(5)
C33 0.061(6) 0.099(7) 0.135(9) 0.065(7) 0.062(7) 0.037(5)
C43 0.050(4) 0.035(3) 0.035(3) 0.015(3) 0.018(3) 0.018(3)
C42 0.055(4) 0.051(4) 0.069(5) 0.023(4) 0.039(4) 0.016(3)
C44 0.096(7) 0.076(6) 0.078(7) 0.039(5) 0.040(6) 0.043(5)
C41 0.073(5) 0.063(5) 0.080(6) 0.041(5) 0.058(5) 0.025(4)
C45 0.058(5) 0.059(5) 0.116(8) 0.031(5) 0.049(5) 0.021(4)
S1 0.0680(13) 0.0706(13) 0.0683(14) 0.0258(11) 0.0329(11) 0.0205(11)
Cl1 0.1007(19) 0.0646(14) 0.129(2) 0.0199(15) 0.0459(17) 0.0273(13)
O1 0.081(4) 0.052(3) 0.066(4) 0.026(3) 0.047(3) 0.022(3)
O2 0.103(4) 0.076(4) 0.081(4) 0.045(3) 0.060(4) 0.032(3)
C47 0.042(3) 0.042(3) 0.048(4) 0.021(3) 0.026(3) 0.015(3)
C48 0.051(4) 0.055(4) 0.057(5) 0.021(4) 0.028(4) 0.018(3)
C49 0.044(4) 0.069(5) 0.063(5) 0.026(4) 0.019(4) 0.021(4)
C46 0.046(4) 0.058(4) 0.059(5) 0.037(4) 0.034(4) 0.020(3)
C50 0.043(4) 0.068(5) 0.077(5) 0.039(4) 0.034(4) 0.024(3)
O3 0.045(3) 0.073(3) 0.055(3) 0.039(3) 0.028(2) 0.026(2)
O4 0.058(3) 0.083(3) 0.068(3) 0.043(3) 0.043(3) 0.035(3)
Cl2 0.0700(14) 0.137(2) 0.122(2) 0.0573(18) 0.0677(15) 0.0545(15)
O6 0.155(8) 0.155(8) 0.117(7) 0.058(6) 0.068(6) 0.090(6)
O8 0.114(6) 0.258(12) 0.106(6) 0.031(7) 0.038(5) 0.121(8)
O7 0.187(9) 0.219(10) 0.144(8) 0.134(8) 0.058(7) 0.099(8)
O5 0.187(11) 0.156(10) 0.207(12) 0.089(9) 0.057(9) 0.002(8)
O10 0.136(6) 0.083(4) 0.092(5) 0.046(4) 0.049(4) 0.070(4)
O9 0.206(9) 0.094(5) 0.198(8) 0.093(6) 0.162(8) 0.081(5)
O11 0.332(14) 0.107(6) 0.172(8) 0.090(6) 0.199(10) 0.135(8)
O12 0.124(8) 0.132(8) 0.324(16) 0.141(10) 0.009(9) 0.041(6)

loop_
_atom_type_symbol
_atom_type_description
_atom_type_scat_dispersion_real
_atom_type_scat_dispersion_imag
_atom_type_scat_source
C C 0.0033 0.0016 'International Tables Vol C Tables 4.2.6.8 and 6.1.1.4'
H H 0.0000 0.0000 'International Tables Vol C Tables 4.2.6.8 and 6.1.1.4'
N N 0.0061 0.0033 'International Tables Vol C Tables 4.2.6.8 and 6.1.1.4'
O O 0.0106 0.0060 'International Tables Vol C Tables 4.2.6.8 and 6.1.1.4'
S S 0.1246 0.1234 'International Tables Vol C Tables 4.2.6.8 and 6.1.1.4'
Cl Cl 0.1484 0.1585 'International Tables Vol C Tables 4.2.6.8 and 6.1.1.4'
Cu Cu 0.3201 1.2651 'International Tables Vol C Tables 4.2.6.8 and 6.1.1.4'

loop_
_geom_angle_atom_site_label_1
_geom_angle_atom_site_label_2
_geom_angle_atom_site_label_3
_geom_angle
O3 Cu1 N3 91.48(19)
O3 Cu1 N1 92.5(2)
N3 Cu1 N1 175.7(2)
O3 Cu1 N4 156.7(2)
N3 Cu1 N4 80.9(2)
N1 Cu1 N4 94.7(2)
O3 Cu1 N2 97.87(19)
N3 Cu1 N2 102.8(2)
N1 Cu1 N2 78.3(2)
N4 Cu1 N2 105.31(19)
N6 Cu2 O1 92.7(2)
N6 Cu2 N7 174.2(2)
O1 Cu2 N7 93.0(2)
N6 Cu2 N5 80.0(2)
O1 Cu2 N5 156.6(2)
N7 Cu2 N5 95.2(2)
N6 Cu2 N8 99.2(2)
O1 Cu2 N8 96.7(2)
N7 Cu2 N8 78.9(2)
N5 Cu2 N8 106.4(2)
C50 S3 C47 89.8(3)
O12 Cl4 O9 105.1(7)
O12 Cl4 O11 107.1(9)
O9 Cl4 O11 110.3(5)
O12 Cl4 O10 109.8(6)
O9 Cl4 O10 112.9(5)
O11 Cl4 O10 111.4(4)
O8 Cl3 O7 119.3(7)
O8 Cl3 O5 104.2(8)
O7 Cl3 O5 103.0(8)
O8 Cl3 O6 110.1(5)
O7 Cl3 O6 112.9(6)
O5 Cl3 O6 105.8(8)
C40 N8 C36 118.0(6)
C40 N8 Cu2 130.0(5)
C36 N8 Cu2 111.6(5)
C1 N4 C5 118.0(5)
C1 N4 Cu1 127.9(4)
C5 N4 Cu1 114.0(4)
C11 N2 C15 117.2(6)
C11 N2 Cu1 130.4(4)
C15 N2 Cu1 112.4(4)
C10 N3 C6 118.6(6)
C10 N3 Cu1 126.0(5)
C6 N3 Cu1 115.4(4)
C21 N6 C25 118.2(6)
C21 N6 Cu2 125.0(5)
C25 N6 Cu2 116.6(4)
C16 N1 C20 119.9(6)
C16 N1 Cu1 117.8(4)
C20 N1 Cu1 122.3(5)
C35 N7 C31 118.9(6)
C35 N7 Cu2 117.2(5)
C31 N7 Cu2 123.7(5)
C26 N5 C30 118.6(6)
C26 N5 Cu2 113.8(4)
C30 N5 Cu2 127.5(5)
N3 C6 C7 121.9(6)
N3 C6 C5 114.5(5)
C7 C6 C5 123.6(6)
N8 C36 C37 121.9(7)
N8 C36 C35 115.3(6)
C37 C36 C35 122.7(6)
N4 C5 C4 121.4(6)
N4 C5 C6 114.9(5)
C4 C5 C6 123.7(6)
N1 C20 C19 122.1(9)
N1 C20 H20 119.0
C19 C20 H20 119.0
N5 C26 C27 121.9(7)
N5 C26 C25 114.9(6)
C27 C26 C25 123.2(7)
N2 C11 C12 123.9(6)
N2 C11 H11 118.0
C12 C11 H11 118.0
C7 C8 C9 120.2(7)
C7 C8 H8 119.9
C9 C8 H8 119.9
C13 C14 C15 119.7(7)
C13 C14 H14 120.1
C15 C14 H14 120.1
N3 C10 C9 122.8(7)
N3 C10 H10 118.6
C9 C10 H10 118.6
C13 C12 C11 119.2(7)
C13 C12 H12 120.4
C11 C12 H12 120.4
N4 C1 C2 123.1(6)
N4 C1 H1 118.5
C2 C1 H1 118.5
N2 C15 C14 120.2(7)
N2 C15 C16 115.6(6)
C14 C15 C16 124.2(6)
N6 C25 C24 120.8(7)
N6 C25 C26 114.5(6)
C24 C25 C26 124.7(7)
N1 C16 C17 120.4(7)
N1 C16 C15 115.9(6)
C17 C16 C15 123.7(7)
C38 C39 C40 119.4(8)
C38 C39 H39 120.3
C40 C39 H39 120.3
C2 C3 C4 119.7(7)
C2 C3 H3 120.1
C4 C3 H3 120.1
C8 C7 C6 118.4(7)
C8 C7 H7 120.8
C6 C7 H7 120.8
N7 C35 C34 120.6(7)
N7 C35 C36 116.2(6)
C34 C35 C36 123.1(7)
C26 C27 C28 118.0(8)
C26 C27 H27 121.0
C28 C27 H27 121.0
C39 C38 C37 120.3(7)
C39 C38 H38 119.9
C37 C38 H38 119.9
N8 C40 C39 122.2(7)
N8 C40 H40 118.9
C39 C40 H40 118.9
N6 C21 C22 123.3(8)
N6 C21 H21 118.3
C22 C21 H21 118.3
C3 C4 C5 119.6(7)
C3 C4 H4 120.2
C5 C4 H4 120.2
C33 C34 C35 119.1(9)
C33 C34 H34 120.4
C35 C34 H34 120.4
C38 C37 C36 118.3(7)
C38 C37 H37 120.8
C36 C37 H37 120.8
C8 C9 C10 118.1(7)
C8 C9 H9 120.9
C10 C9 H9 120.9
C3 C2 C1 118.2(7)
C3 C2 H2 120.9
C1 C2 H2 120.9
N7 C31 C32 122.0(9)
N7 C31 H31 119.0
C32 C31 H31 119.0
N5 C30 C29 121.9(7)
N5 C30 H30 119.1
C29 C30 H30 119.1
C18 C17 C16 119.9(9)
C18 C17 H17 120.1
C16 C17 H17 120.1
C12 C13 C14 119.8(7)
C12 C13 H13 120.1
C14 C13 H13 120.1
C28 C29 C30 119.5(8)
C28 C29 H29 120.3
C30 C29 H29 120.3
C23 C24 C25 120.4(8)
C23 C24 H24 119.8
C25 C24 H24 119.8
C29 C28 C27 120.1(8)
C29 C28 H28 119.9
C27 C28 H28 119.9
C21 C22 C23 119.4(8)
C21 C22 H22 120.3
C23 C22 H22 120.3
C17 C18 C19 120.2(8)
C17 C18 H18 119.9
C19 C18 H18 119.9
C20 C19 C18 117.5(9)
C20 C19 H19 121.3
C18 C19 H19 121.3
C22 C23 C24 117.8(8)
C22 C23 H23 121.1
C24 C23 H23 121.1
C33 C32 C31 118.6(9)
C33 C32 H32 120.7
C31 C32 H32 120.7
C34 C33 C32 120.6(9)
C34 C33 H33 119.7
C32 C33 H33 119.7
C42 C43 C44 111.4(6)
C42 C43 H43 124.3
C44 C43 H43 124.3
C43 C42 C41 128.5(7)
C43 C42 S1 112.0(5)
C41 C42 S1 119.6(6)
C45 C44 C43 111.5(8)
C45 C44 H44 124.2
C43 C44 H44 124.2
O2 C41 O1 124.6(7)
O2 C41 C42 119.1(8)
O1 C41 C42 116.3(7)
C44 C45 S1 113.5(7)
C44 C45 Cl1 126.7(8)
S1 C45 Cl1 119.8(7)
C42 S1 C45 91.6(4)
C41 O1 Cu2 110.1(5)
C48 C47 C46 127.9(6)
C48 C47 S3 111.7(5)
C46 C47 S3 120.3(5)
C47 C48 C49 113.9(7)
C47 C48 H48 123.1
C49 C48 H48 123.1
C50 C49 C48 110.0(7)
C50 C49 H49 125.0
C48 C49 H49 125.0
O4 C46 O3 125.4(6)
O4 C46 C47 120.2(6)
O3 C46 C47 114.4(6)
C49 C50 S3 114.5(5)
C49 C50 Cl2 125.6(6)
S3 C50 Cl2 119.9(5)
C46 O3 Cu1 110.9(4)

loop_
_geom_bond_atom_site_label_1
_geom_bond_atom_site_label_2
_geom_bond_distance
Cu1 O3 1.981(4)
Cu1 N3 1.995(5)
Cu1 N1 2.002(5)
Cu1 N4 2.036(5)
Cu1 N2 2.166(5)
Cu2 N6 1.978(6)
Cu2 O1 1.986(5)
Cu2 N7 2.000(6)
Cu2 N5 2.060(5)
Cu2 N8 2.182(6)
S3 C50 1.701(7)
S3 C47 1.718(6)
Cl4 O12 1.370(10)
Cl4 O9 1.402(7)
Cl4 O11 1.410(8)
Cl4 O10 1.418(6)
Cl3 O8 1.336(8)
Cl3 O7 1.344(8)
Cl3 O5 1.398(11)
Cl3 O6 1.407(9)
N8 C40 1.339(9)
N8 C36 1.351(8)
N4 C1 1.342(8)
N4 C5 1.344(8)
N2 C11 1.346(8)
N2 C15 1.349(8)
N3 C10 1.324(8)
N3 C6 1.350(8)
N6 C21 1.331(9)
N6 C25 1.349(8)
N1 C16 1.348(9)
N1 C20 1.353(9)
N7 C35 1.345(9)
N7 C31 1.351(9)
N5 C26 1.345(8)
N5 C30 1.354(9)
C6 C7 1.377(9)
C6 C5 1.487(9)
C36 C37 1.387(10)
C36 C35 1.479(10)
C5 C4 1.388(9)
C20 C19 1.372(11)
C20 H20 0.9300
C26 C27 1.382(10)
C26 C25 1.472(10)
C11 C12 1.362(10)
C11 H11 0.9300
C8 C7 1.368(10)
C8 C9 1.374(10)
C8 H8 0.9300
C14 C13 1.355(11)
C14 C15 1.415(10)
C14 H14 0.9300
C10 C9 1.374(10)
C10 H10 0.9300
C12 C13 1.338(10)
C12 H12 0.9300
C1 C2 1.388(9)
C1 H1 0.9300
C15 C16 1.465(10)
C25 C24 1.386(10)
C16 C17 1.386(10)
C39 C38 1.344(11)
C39 C40 1.379(10)
C39 H39 0.9300
C3 C2 1.362(10)
C3 C4 1.368(10)
C3 H3 0.9300
C7 H7 0.9300
C35 C34 1.409(10)
C27 C28 1.391(11)
C27 H27 0.9300
C38 C37 1.370(11)
C38 H38 0.9300
C40 H40 0.9300
C21 C22 1.367(11)
C21 H21 0.9300
C4 H4 0.9300
C34 C33 1.352(13)
C34 H34 0.9300
C37 H37 0.9300
C9 H9 0.9300
C2 H2 0.9300
C31 C32 1.381(12)
C31 H31 0.9300
C30 C29 1.367(10)
C30 H30 0.9300
C17 C18 1.355(13)
C17 H17 0.9300
C13 H13 0.9300
C29 C28 1.353(12)
C29 H29 0.9300
C24 C23 1.377(12)
C24 H24 0.9300
C28 H28 0.9300
C22 C23 1.374(12)
C22 H22 0.9300
C18 C19 1.409(14)
C18 H18 0.9300
C19 H19 0.9300
C23 H23 0.9300
C32 C33 1.367(14)
C32 H32 0.9300
C33 H33 0.9300
C43 C42 1.370(9)
C43 C44 1.445(10)
C43 H43 0.9300
C42 C41 1.489(10)
C42 S1 1.691(8)
C44 C45 1.326(13)
C44 H44 0.9300
C41 O2 1.259(9)
C41 O1 1.274(9)
C45 S1 1.701(10)
C45 Cl1 1.724(9)
C47 C48 1.346(9)
C47 C46 1.493(9)
C48 C49 1.407(10)
C48 H48 0.9300
C49 C50 1.348(11)
C49 H49 0.9300
C46 O4 1.229(8)
C46 O3 1.285(8)
C50 Cl2 1.727(7)
